data_2238952
loop_
_publ_author_name
'Leka, Zorica'
'Novakovi\'c, Sladjana B.'
'Bogdanovi\'c, Goran A.'
'Mu\<skinja, Jovana'
'Vuki\'cevi\'c, Rastko D.'

_publ_section_title
;
 4-Ethoxy-3-methoxybenzaldehyde
;
_journal_coeditor_code ZQ2209
_journal_issue 12
_journal_name_full 'Acta Crystallographica Section E'
_journal_page_first o1728
_journal_paper_doi 10.1107/S160053681302761X
_journal_volume 69
_journal_year 2013
_chemical_formula_iupac 'C10 H12 O3'
_chemical_formula_moiety 'C10 H12 O3'
_chemical_formula_sum 'C10 H12 O3'
_chemical_formula_weight 180.20
_chemical_name_systematic
;
4-Ethoxy-3-methoxybenzaldehyde
;
_space_group_IT_number 14
_symmetry_cell_setting monoclinic
_symmetry_space_group_name_Hall '-P 2ybc'
_symmetry_space_group_name_H-M 'P 1 21/c 1'
_atom_sites_solution_hydrogens geom
_atom_sites_solution_primary direct
_atom_sites_solution_secondary difmap
_audit_creation_method SHELXL-97
_cell_angle_alpha 90.00
_cell_angle_beta 97.339(14)
_cell_angle_gamma 90.00
_cell_formula_units_Z 4
_cell_length_a 11.5314(16)
_cell_length_b 8.7905(11)
_cell_length_c 9.3363(13)
_cell_measurement_reflns_used 1676
_cell_measurement_temperature 293(2)
_cell_measurement_theta_max 71.1
_cell_measurement_theta_min 3.9
_cell_volume 938.6(2)
_computing_cell_refinement
;
CrysAlis PRO (Agilent, 2013)
;
_computing_data_collection
;
CrysAlis PRO (Agilent, 2013)
;
_computing_data_reduction
;
CrysAlis PRO (Agilent, 2013)
;
_computing_molecular_graphics 'ORTEP-3 for Windows (Farrugia, 2012) and Mercury (Macrae <i>et al.</i>, 2006)'
_computing_publication_material 'WinGX (Farrugia, 2012), PLATON (Spek, 2009) and PARST (Nardelli, 1995)'
_computing_structure_refinement 'SHELXL97 (Sheldrick, 2008)'
_computing_structure_solution 'SHELXS97 (Sheldrick, 2008)'
_diffrn_ambient_temperature 293(2)
_diffrn_detector_area_resol_mean 16.3280
_diffrn_measured_fraction_theta_full 0.999
_diffrn_measured_fraction_theta_max 0.987
_diffrn_measurement_device_type 'Agilent Gemini S'
_diffrn_measurement_method '\w scans'
_diffrn_radiation_monochromator graphite
_diffrn_radiation_source 'Enhance (Cu) X-ray Source'
_diffrn_radiation_type CuK\a
_diffrn_radiation_wavelength 1.54180
_diffrn_reflns_av_R_equivalents 0.0207
_diffrn_reflns_av_sigmaI/netI 0.0170
_diffrn_reflns_limit_h_max 14
_diffrn_reflns_limit_h_min -14
_diffrn_reflns_limit_k_max 8
_diffrn_reflns_limit_k_min -10
_diffrn_reflns_limit_l_max 9
_diffrn_reflns_limit_l_min -11
_diffrn_reflns_number 6035
_diffrn_reflns_theta_full 67.70
_diffrn_reflns_theta_max 73.16
_diffrn_reflns_theta_min 3.87
_exptl_absorpt_coefficient_mu 0.775
_exptl_absorpt_correction_T_max 1.000
_exptl_absorpt_correction_T_min 0.933
_exptl_absorpt_correction_type multi-scan
_exptl_absorpt_process_details
;
(CrysAlis PRO; Agilent, 2013)
;
_exptl_crystal_colour white
_exptl_crystal_density_diffrn 1.275
_exptl_crystal_density_method 'not measured'
_exptl_crystal_description needle
_exptl_crystal_F_000 384
_exptl_crystal_size_max 0.39
_exptl_crystal_size_mid 0.17
_exptl_crystal_size_min 0.14
_refine_diff_density_max 0.117
_refine_diff_density_min -0.170
_refine_ls_extinction_method none
_refine_ls_goodness_of_fit_ref 1.036
_refine_ls_hydrogen_treatment constr
_refine_ls_matrix_type full
_refine_ls_number_parameters 120
_refine_ls_number_reflns 1848
_refine_ls_number_restraints 0
_refine_ls_restrained_S_all 1.036
_refine_ls_R_factor_all 0.0659
_refine_ls_R_factor_gt 0.0468
_refine_ls_shift/su_max 0.000
_refine_ls_shift/su_mean 0.000
_refine_ls_structure_factor_coef Fsqd
_refine_ls_weighting_details 'calc w=1/[\s^2^(Fo^2^)+(0.0746P)^2^+0.0716P] where P=(Fo^2^+2Fc^2^)/3'
_refine_ls_weighting_scheme calc
_refine_ls_wR_factor_gt 0.1284
_refine_ls_wR_factor_ref 0.1475
_reflns_number_gt 1299
_reflns_number_total 1848
_reflns_threshold_expression I>2sigma(I)
_cod_data_source_file zq2209.cif
_cod_data_source_block I
_cod_original_sg_symbol_H-M 'P 21/c'
_cod_database_code 2238952

loop_
_symmetry_equiv_pos_as_xyz
'x, y, z'
'-x, y+1/2, -z+1/2'
'-x, -y, -z'
'x, -y-1/2, z-1/2'

loop_
_atom_site_type_symbol
_atom_site_label
_atom_site_fract_x
_atom_site_fract_y
_atom_site_fract_z
_atom_site_U_iso_or_equiv
_atom_site_adp_type
_atom_site_calc_flag
_atom_site_refinement_flags
_atom_site_occupancy
_atom_site_symmetry_multiplicity
O O1 -0.01326(13) -0.00997(18) 0.78722(16) 0.0954(5) Uani d . 1 1
O O2 0.27667(11) 0.22381(13) 0.46226(14) 0.0818(4) Uani d . 1 1
O O3 0.37383(11) -0.00811(13) 0.35924(13) 0.0780(4) Uani d . 1 1
C C1 0.03443(17) -0.1075(2) 0.7257(2) 0.0824(5) Uani d . 1 1
H H1 0.0130 -0.2076 0.7411 0.099 Uiso calc R 1 1
C C2 0.12260(15) -0.0833(2) 0.62934(18) 0.0683(5) Uani d . 1 1
C C3 0.15663(15) 0.0635(2) 0.59500(18) 0.0675(5) Uani d . 1 1
H H3 0.1230 0.1470 0.6348 0.081 Uiso calc R 1 1
C C4 0.23881(14) 0.08576(18) 0.50352(17) 0.0642(4) Uani d . 1 1
C C5 0.29161(15) -0.0414(2) 0.44602(18) 0.0665(5) Uani d . 1 1
C C6 0.25783(15) -0.1856(2) 0.47925(19) 0.0768(5) Uani d . 1 1
H H6 0.2918 -0.2696 0.4406 0.092 Uiso calc R 1 1
C C7 0.17310(17) -0.2063(2) 0.5703(2) 0.0793(6) Uani d . 1 1
H H7 0.1502 -0.3043 0.5917 0.095 Uiso calc R 1 1
C C8 0.22711(16) 0.3550(2) 0.5194(2) 0.0889(6) Uani d . 1 1
H H8A 0.1438 0.3535 0.4938 0.133 Uiso calc R 1 1
H H8B 0.2588 0.4447 0.4804 0.133 Uiso calc R 1 1
H H8C 0.2453 0.3554 0.6227 0.133 Uiso calc R 1 1
C C9 0.43966(16) -0.1315(2) 0.3099(2) 0.0812(6) Uani d . 1 1
H H9A 0.3872 -0.2051 0.2583 0.097 Uiso calc R 1 1
H H9B 0.4838 -0.1823 0.3916 0.097 Uiso calc R 1 1
C C10 0.52047(17) -0.0694(3) 0.2129(2) 0.0930(7) Uani d . 1 1
H H10A 0.4761 -0.0211 0.1314 0.140 Uiso calc R 1 1
H H10B 0.5659 -0.1507 0.1799 0.140 Uiso calc R 1 1
H H10C 0.5717 0.0037 0.2645 0.140 Uiso calc R 1 1

loop_
_atom_site_aniso_label
_atom_site_aniso_U_11
_atom_site_aniso_U_22
_atom_site_aniso_U_33
_atom_site_aniso_U_12
_atom_site_aniso_U_13
_atom_site_aniso_U_23
O1 0.0975(10) 0.0929(10) 0.1040(11) -0.0069(8) 0.0448(9) -0.0036(8)
O2 0.0900(8) 0.0605(7) 0.1034(9) 0.0055(6) 0.0452(7) 0.0059(6)
O3 0.0846(8) 0.0715(8) 0.0838(8) 0.0123(6) 0.0332(7) 0.0019(6)
C1 0.0844(12) 0.0782(12) 0.0887(13) -0.0103(10) 0.0265(10) 0.0006(10)
C2 0.0694(10) 0.0658(11) 0.0714(10) -0.0022(8) 0.0152(8) 0.0024(8)
C3 0.0679(10) 0.0652(10) 0.0715(10) 0.0047(8) 0.0170(8) -0.0022(8)
C4 0.0661(9) 0.0578(10) 0.0706(10) 0.0041(7) 0.0162(8) 0.0045(7)
C5 0.0675(9) 0.0694(11) 0.0643(9) 0.0050(8) 0.0153(8) 0.0017(8)
C6 0.0872(12) 0.0633(11) 0.0834(12) 0.0063(9) 0.0239(10) -0.0036(9)
C7 0.0920(13) 0.0600(11) 0.0887(12) -0.0049(9) 0.0224(10) 0.0028(9)
C8 0.0965(14) 0.0606(11) 0.1171(16) 0.0027(9) 0.0431(12) -0.0010(10)
C9 0.0803(12) 0.0827(12) 0.0839(12) 0.0139(10) 0.0235(10) -0.0118(10)
C10 0.0837(13) 0.1090(17) 0.0911(14) 0.0149(11) 0.0294(11) -0.0087(12)

loop_
_atom_type_symbol
_atom_type_description
_atom_type_scat_dispersion_real
_atom_type_scat_dispersion_imag
_atom_type_scat_source
C C 0.0181 0.0091 'International Tables Vol C Tables 4.2.6.8 and 6.1.1.4'
H H 0.0000 0.0000 'International Tables Vol C Tables 4.2.6.8 and 6.1.1.4'
O O 0.0492 0.0322 'International Tables Vol C Tables 4.2.6.8 and 6.1.1.4'

loop_
_geom_angle_atom_site_label_1
_geom_angle_atom_site_label_2
_geom_angle_atom_site_label_3
_geom_angle
C4 O2 C8 117.27(13)
C5 O3 C9 117.93(14)
O1 C1 C2 126.0(2)
O1 C1 H1 117.0
C2 C1 H1 117.0
C7 C2 C3 119.20(16)
C7 C2 C1 119.78(17)
C3 C2 C1 121.02(17)
C4 C3 C2 120.83(16)
C4 C3 H3 119.6
C2 C3 H3 119.6
O2 C4 C3 125.22(15)
O2 C4 C5 115.38(14)
C3 C4 C5 119.40(15)
O3 C5 C6 125.06(16)
O3 C5 C4 115.17(15)
C6 C5 C4 119.77(16)
C5 C6 C7 120.13(17)
C5 C6 H6 119.9
C7 C6 H6 119.9
C2 C7 C6 120.65(17)
C2 C7 H7 119.7
C6 C7 H7 119.7
O2 C8 H8A 109.5
O2 C8 H8B 109.5
H8A C8 H8B 109.5
O2 C8 H8C 109.5
H8A C8 H8C 109.5
H8B C8 H8C 109.5
O3 C9 C10 108.51(16)
O3 C9 H9A 110.0
C10 C9 H9A 110.0
O3 C9 H9B 110.0
C10 C9 H9B 110.0
H9A C9 H9B 108.4
C9 C10 H10A 109.5
C9 C10 H10B 109.5
H10A C10 H10B 109.5
C9 C10 H10C 109.5
H10A C10 H10C 109.5
H10B C10 H10C 109.5

loop_
_geom_bond_atom_site_label_1
_geom_bond_atom_site_label_2
_geom_bond_distance
_geom_bond_publ_flag
O1 C1 1.204(2) y
O2 C4 1.3618(18) y
O2 C8 1.421(2) y
O3 C5 1.355(2) y
O3 C9 1.433(2) y
C1 C2 1.457(2) ?
C1 H1 0.9300 ?
C2 C7 1.376(2) ?
C2 C3 1.398(2) ?
C3 C4 1.368(2) ?
C3 H3 0.9300 ?
C4 C5 1.411(2) ?
C5 C6 1.374(2) ?
C6 C7 1.387(2) ?
C6 H6 0.9300 ?
C7 H7 0.9300 ?
C8 H8A 0.9600 ?
C8 H8B 0.9600 ?
C8 H8C 0.9600 ?
C9 C10 1.484(3) ?
C9 H9A 0.9700 ?
C9 H9B 0.9700 ?
C10 H10A 0.9600 ?
C10 H10B 0.9600 ?
C10 H10C 0.9600 ?

loop_
_geom_hbond_atom_site_label_D
_geom_hbond_atom_site_label_H
_geom_hbond_atom_site_label_A
_geom_hbond_site_symmetry_A
_geom_hbond_distance_DH
_geom_hbond_distance_HA
_geom_hbond_distance_DA
_geom_hbond_angle_DHA
C1 H1 O1 2_546 0.93 2.67 3.547(3) 157.3
C10 H10B O2 2_645 0.96 2.62 3.525(2) 156.4

loop_
_geom_torsion_atom_site_label_1
_geom_torsion_atom_site_label_2
_geom_torsion_atom_site_label_3
_geom_torsion_atom_site_label_4
_geom_torsion
O1 C1 C2 C7 177.57(19)
O1 C1 C2 C3 -2.7(3)
C7 C2 C3 C4 0.2(3)
C1 C2 C3 C4 -179.46(15)
C8 O2 C4 C3 0.3(3)
C8 O2 C4 C5 -179.05(16)
C2 C3 C4 O2 179.20(15)
C2 C3 C4 C5 -1.5(3)
C9 O3 C5 C6 -6.9(3)
C9 O3 C5 C4 173.41(14)
O2 C4 C5 O3 0.8(2)
C3 C4 C5 O3 -178.53(14)
O2 C4 C5 C6 -178.87(16)
C3 C4 C5 C6 1.7(3)
O3 C5 C6 C7 179.56(16)
C4 C5 C6 C7 -0.8(3)
C3 C2 C7 C6 0.8(3)
C1 C2 C7 C6 -179.51(17)
C5 C6 C7 C2 -0.5(3)
C5 O3 C9 C10 177.85(15)
